data_1547510
loop_
_publ_author_name
'Mandal, Debdeep'
'Dolai, Ramapada'
'Chrysochos, Nicolas'
'Kalita, Pankaj'
'Kumar, Ravi'
'Dhara, Debabrata'
'Maiti, Avijit'
'Narayanan, Ramakirushnan Suriya'
'Rajaraman, Gopalan'
'Schulzke, Carola'
'Chandrasekhar, Vadapalli'
'Jana, Anukul'

_publ_section_title
;
 Stepwise Reversible Oxidation of N-Peralkyl-Substituted NHC-CAAC Derived
 Triazaalkenes: Isolation of Radical Cations and Dications.
;
_journal_issue 20
_journal_name_full 'Organic letters'
_journal_page_first 5605
_journal_page_last 5608
_journal_paper_doi 10.1021/acs.orglett.7b02721
_journal_volume 19
_journal_year 2017
_chemical_formula_moiety 'C F3 O3 S, C18 H33 N3'
_chemical_formula_sum 'C19 H33 F3 N3 O3 S'
_chemical_formula_weight 440.54
_space_group_crystal_system monoclinic
_space_group_IT_number 14
_space_group_name_Hall '-P 2ybc'
_space_group_name_H-M_alt 'P 1 21/c 1'
_symmetry_space_group_name_Hall '-P 2ybc'
_symmetry_space_group_name_H-M 'P 1 21/c 1'
_atom_sites_solution_hydrogens geom
_atom_sites_solution_primary direct
_audit_creation_date 2017-01-18
_audit_creation_method
;
Olex2 1.2-alpha
(compiled 2016.02.24 svn.r3266 for OlexSys, GUI svn.r5155)
;
_cell_angle_alpha 90
_cell_angle_beta 101.259(3)
_cell_angle_gamma 90
_cell_formula_units_Z 4
_cell_length_a 13.4463(6)
_cell_length_b 8.2683(3)
_cell_length_c 20.7728(9)
_cell_measurement_reflns_used 4778
_cell_measurement_temperature 100(2)
_cell_measurement_theta_max 25.07
_cell_measurement_theta_min 2.28
_cell_volume 2265.03(16)
_computing_molecular_graphics 'Olex2 (Dolomanov et al., 2009)'
_computing_publication_material 'Olex2 (Dolomanov et al., 2009)'
_computing_structure_refinement 'ShelXL (Sheldrick, 2015)'
_computing_structure_solution 'ShelXT (Sheldrick, 2015)'
_diffrn_ambient_temperature 100(2)
_diffrn_detector 'Bruker APEX2 area detector'
_diffrn_detector_area_resol_mean 7.9
_diffrn_detector_type 'CCD area detector'
_diffrn_measured_fraction_theta_full 1.000
_diffrn_measured_fraction_theta_max 0.997
_diffrn_measurement_device 'three-circle diffractometer'
_diffrn_radiation_monochromator 'mirror optics'
_diffrn_radiation_probe x-ray
_diffrn_radiation_type MoK\a
_diffrn_radiation_wavelength 0.71073
_diffrn_reflns_av_R_equivalents 0.0741
_diffrn_reflns_av_unetI/netI 0.0413
_diffrn_reflns_Laue_measured_fraction_full 1.000
_diffrn_reflns_Laue_measured_fraction_max 0.997
_diffrn_reflns_limit_h_max 16
_diffrn_reflns_limit_h_min -16
_diffrn_reflns_limit_k_max 10
_diffrn_reflns_limit_k_min -10
_diffrn_reflns_limit_l_max 25
_diffrn_reflns_limit_l_min -25
_diffrn_reflns_number 32854
_diffrn_reflns_point_group_measured_fraction_full 1.000
_diffrn_reflns_point_group_measured_fraction_max 0.997
_diffrn_reflns_theta_full 25.242
_diffrn_reflns_theta_max 26.392
_diffrn_reflns_theta_min 2.275
_diffrn_source 'microfocus sealed X-ray tube'
_diffrn_source_type 'Incoatec I\ms'
_diffrn_standards_number 0
_exptl_absorpt_coefficient_mu 0.191
_exptl_absorpt_correction_T_max 0.7454
_exptl_absorpt_correction_T_min 0.6196
_exptl_absorpt_correction_type multi-scan
_exptl_absorpt_process_details
;
SADABS-2014/5 (Bruker,2014/5) was used for absorption correction.
wR2(int) was 0.1161 before and 0.0611 after correction.
The Ratio of minimum to maximum transmission is 0.8312.
The \l/2 correction factor is 0.00150.
;
_exptl_crystal_colour red
_exptl_crystal_colour_primary red
_exptl_crystal_density_diffrn 1.292
_exptl_crystal_description block
_exptl_crystal_F_000 940
_exptl_crystal_size_max 0.22
_exptl_crystal_size_mid 0.17
_exptl_crystal_size_min 0.14
_refine_diff_density_max 0.577
_refine_diff_density_min -0.322
_refine_diff_density_rms 0.052
_refine_ls_extinction_method none
_refine_ls_goodness_of_fit_ref 1.027
_refine_ls_hydrogen_treatment constr
_refine_ls_matrix_type full
_refine_ls_number_parameters 272
_refine_ls_number_reflns 4631
_refine_ls_number_restraints 0
_refine_ls_restrained_S_all 1.027
_refine_ls_R_factor_all 0.0641
_refine_ls_R_factor_gt 0.0423
_refine_ls_shift/su_max 0.000
_refine_ls_shift/su_mean 0.000
_refine_ls_structure_factor_coef Fsqd
_refine_ls_weighting_details 'w=1/[\s^2^(Fo^2^)+(0.0481P)^2^+1.2082P] where P=(Fo^2^+2Fc^2^)/3'
_refine_ls_weighting_scheme calc
_refine_ls_wR_factor_gt 0.0993
_refine_ls_wR_factor_ref 0.1104
_reflns_Friedel_coverage 0.000
_reflns_number_gt 3545
_reflns_number_total 4631
_reflns_threshold_expression 'I > 2\s(I)'
_cod_data_source_file ol7b02721_si_002.cif
_cod_data_source_block vc_pk_dm_475_0m
_cod_depositor_comments 'Adding full bibliography for 1547507--1547513.cif.'
_cod_database_code 1547510
_shelx_space_group_comment
;
The symmetry employed for this shelxl refinement is uniquely defined
by the following loop, which should always be used as a source of
symmetry information in preference to the above space-group names.
They are only intended as comments.
;
_olex2_refinement_description
;
1. Fixed Uiso
 At 1.2 times of:
  All C(H) groups, All C(H,H) groups
 At 1.5 times of:
  All C(H,H,H) groups
2.a Ternary CH refined with riding coordinates:
 C16(H16)
2.b Secondary CH2 refined with riding coordinates:
 C6(H6A,H6B)
2.c Idealised Me refined as rotating group:
 C8(H8A,H8B,H8C), C9(H9A,H9B,H9C), C10(H10A,H10B,H10C), C11(H11A,H11B,H11C),
 C12(H12A,H12B,H12C), C13(H13A,H13B,H13C), C14(H14A,H14B,H14C), C15(H15A,H15B,
 H15C), C17(H17A,H17B,H17C), C18(H18A,H18B,H18C)
;
_shelx_shelxl_version_number 2016/4
_olex2_submission_special_instructions 'No special instructions were received'

loop_
_space_group_symop_operation_xyz
'x, y, z'
'-x, y+1/2, -z+1/2'
'-x, -y, -z'
'x, -y-1/2, z-1/2'

loop_
_atom_site_label
_atom_site_type_symbol
_atom_site_fract_x
_atom_site_fract_y
_atom_site_fract_z
_atom_site_U_iso_or_equiv
_atom_site_adp_type
_atom_site_occupancy
_atom_site_site_symmetry_order
_atom_site_calc_flag
_atom_site_refinement_flags_posn
S1 S 0.82585(4) 0.62043(6) 0.08543(2) 0.02050(13) Uani 1 1 d .
F1 F 0.64353(9) 0.52747(17) 0.09673(6) 0.0388(3) Uani 1 1 d .
F2 F 0.69377(11) 0.74453(19) 0.14915(7) 0.0487(4) Uani 1 1 d .
F3 F 0.64625(10) 0.74959(18) 0.04426(7) 0.0462(4) Uani 1 1 d .
O1 O 0.86656(11) 0.5368(2) 0.14547(7) 0.0358(4) Uani 1 1 d .
O2 O 0.81188(12) 0.5236(2) 0.02747(7) 0.0401(4) Uani 1 1 d .
O3 O 0.86800(12) 0.77764(19) 0.08003(8) 0.0351(4) Uani 1 1 d .
C19 C 0.69632(16) 0.6629(3) 0.09418(10) 0.0265(5) Uani 1 1 d .
N1 N 0.77605(12) 0.2062(2) 0.26403(7) 0.0210(4) Uani 1 1 d .
N2 N 0.85973(11) 0.0345(2) 0.33179(7) 0.0185(3) Uani 1 1 d .
N3 N 0.65877(11) 0.2794(2) 0.37322(7) 0.0196(4) Uani 1 1 d .
C1 C 0.79841(14) 0.1635(2) 0.32780(9) 0.0190(4) Uani 1 1 d .
C2 C 0.82305(15) 0.1008(2) 0.22732(9) 0.0216(4) Uani 1 1 d .
C3 C 0.87592(14) -0.0068(2) 0.26974(9) 0.0202(4) Uani 1 1 d .
C4 C 0.76443(14) 0.2403(3) 0.38440(10) 0.0253(5) Uani 1 1 d .
C5 C 0.82561(14) 0.3880(2) 0.41746(9) 0.0185(4) Uani 1 1 d .
C6 C 0.74046(15) 0.5055(3) 0.42594(10) 0.0246(4) Uani 1 1 d .
H6A H 0.757369 0.559804 0.469180 0.029 Uiso 1 1 calc R
H6B H 0.731519 0.589311 0.391228 0.029 Uiso 1 1 calc R
C7 C 0.64314(14) 0.4061(2) 0.42099(9) 0.0206(4) Uani 1 1 d .
C8 C 0.55023(15) 0.5086(3) 0.39299(10) 0.0285(5) Uani 1 1 d .
H8A H 0.556715 0.550802 0.349914 0.043 Uiso 1 1 calc GR
H8B H 0.545336 0.598949 0.422743 0.043 Uiso 1 1 calc GR
H8C H 0.489044 0.441788 0.388337 0.043 Uiso 1 1 calc GR
C9 C 0.63198(16) 0.3371(3) 0.48774(9) 0.0282(5) Uani 1 1 d .
H9A H 0.568616 0.275607 0.482724 0.042 Uiso 1 1 calc GR
H9B H 0.630815 0.425911 0.518812 0.042 Uiso 1 1 calc GR
H9C H 0.689391 0.265559 0.504340 0.042 Uiso 1 1 calc GR
C10 C 0.89163(15) 0.3392(3) 0.48378(9) 0.0269(5) Uani 1 1 d .
H10A H 0.948709 0.273181 0.476096 0.040 Uiso 1 1 calc GR
H10B H 0.850740 0.276741 0.509156 0.040 Uiso 1 1 calc GR
H10C H 0.917472 0.436699 0.508283 0.040 Uiso 1 1 calc GR
C11 C 0.89582(15) 0.4632(3) 0.37588(10) 0.0254(5) Uani 1 1 d .
H11A H 0.946587 0.383331 0.368966 0.038 Uiso 1 1 calc GR
H11B H 0.929988 0.557605 0.398685 0.038 Uiso 1 1 calc GR
H11C H 0.855855 0.496647 0.333356 0.038 Uiso 1 1 calc GR
C12 C 0.90208(16) -0.0554(3) 0.39198(9) 0.0261(5) Uani 1 1 d .
H12A H 0.894201 0.008672 0.430361 0.039 Uiso 1 1 calc GR
H12B H 0.974224 -0.076388 0.393485 0.039 Uiso 1 1 calc GR
H12C H 0.866032 -0.158332 0.392208 0.039 Uiso 1 1 calc GR
C13 C 0.93966(16) -0.1461(3) 0.25799(10) 0.0267(5) Uani 1 1 d .
H13A H 1.010008 -0.126911 0.280029 0.040 Uiso 1 1 calc GR
H13B H 0.936561 -0.158537 0.210725 0.040 Uiso 1 1 calc GR
H13C H 0.914498 -0.244814 0.275461 0.040 Uiso 1 1 calc GR
C14 C 0.81133(18) 0.1188(3) 0.15480(9) 0.0305(5) Uani 1 1 d .
H14A H 0.739567 0.108327 0.134196 0.046 Uiso 1 1 calc GR
H14B H 0.850528 0.034390 0.137883 0.046 Uiso 1 1 calc GR
H14C H 0.836180 0.225367 0.144661 0.046 Uiso 1 1 calc GR
C15 C 0.71708(16) 0.3466(3) 0.23601(10) 0.0267(5) Uani 1 1 d .
H15A H 0.761167 0.421865 0.218234 0.040 Uiso 1 1 calc GR
H15B H 0.688621 0.400911 0.270258 0.040 Uiso 1 1 calc GR
H15C H 0.661902 0.311220 0.200753 0.040 Uiso 1 1 calc GR
C16 C 0.58259(15) 0.1487(3) 0.36075(10) 0.0248(5) Uani 1 1 d .
H16 H 0.526416 0.183222 0.382924 0.030 Uiso 1 1 calc R
C17 C 0.61728(19) -0.0138(3) 0.38991(14) 0.0446(7) Uani 1 1 d .
H17A H 0.667046 -0.059862 0.366354 0.067 Uiso 1 1 calc GR
H17B H 0.558893 -0.086560 0.385971 0.067 Uiso 1 1 calc GR
H17C H 0.648434 -0.000330 0.436348 0.067 Uiso 1 1 calc GR
C18 C 0.53559(18) 0.1332(3) 0.28908(11) 0.0439(6) Uani 1 1 d .
H18A H 0.513122 0.239833 0.271388 0.066 Uiso 1 1 calc GR
H18B H 0.477266 0.059965 0.283924 0.066 Uiso 1 1 calc GR
H18C H 0.585788 0.089673 0.265253 0.066 Uiso 1 1 calc GR

loop_
_atom_site_aniso_label
_atom_site_aniso_U_11
_atom_site_aniso_U_22
_atom_site_aniso_U_33
_atom_site_aniso_U_23
_atom_site_aniso_U_13
_atom_site_aniso_U_12
S1 0.0214(2) 0.0201(3) 0.0208(2) -0.0015(2) 0.00594(18) 0.0000(2)
F1 0.0264(6) 0.0399(8) 0.0507(8) 0.0107(6) 0.0087(6) -0.0070(6)
F2 0.0484(8) 0.0570(10) 0.0475(9) -0.0148(7) 0.0261(7) 0.0064(7)
F3 0.0339(7) 0.0502(9) 0.0541(9) 0.0271(7) 0.0074(6) 0.0151(7)
O1 0.0283(8) 0.0421(10) 0.0352(8) 0.0143(7) 0.0018(6) 0.0059(7)
O2 0.0400(9) 0.0480(11) 0.0340(9) -0.0224(8) 0.0113(7) -0.0042(8)
O3 0.0369(9) 0.0266(9) 0.0444(9) 0.0002(7) 0.0144(7) -0.0099(7)
C19 0.0280(11) 0.0251(12) 0.0272(11) 0.0066(9) 0.0076(8) 0.0043(9)
N1 0.0251(9) 0.0191(9) 0.0194(8) 0.0001(7) 0.0063(6) 0.0003(7)
N2 0.0210(8) 0.0195(9) 0.0150(7) -0.0014(6) 0.0040(6) -0.0002(7)
N3 0.0176(8) 0.0194(9) 0.0218(8) -0.0028(7) 0.0038(6) -0.0020(7)
C1 0.0202(9) 0.0200(10) 0.0173(9) -0.0019(8) 0.0051(7) -0.0041(8)
C2 0.0271(10) 0.0207(11) 0.0181(9) -0.0037(8) 0.0072(8) -0.0035(9)
C3 0.0246(10) 0.0186(11) 0.0180(9) -0.0038(8) 0.0055(7) -0.0051(8)
C4 0.0180(10) 0.0307(12) 0.0275(10) -0.0129(9) 0.0053(8) -0.0029(9)
C5 0.0187(9) 0.0189(10) 0.0174(9) -0.0024(8) 0.0024(7) -0.0018(8)
C6 0.0252(10) 0.0227(11) 0.0260(10) -0.0053(8) 0.0055(8) -0.0004(9)
C7 0.0200(9) 0.0220(11) 0.0203(9) -0.0034(8) 0.0051(7) 0.0008(8)
C8 0.0251(11) 0.0279(12) 0.0323(11) -0.0031(9) 0.0050(8) 0.0027(9)
C9 0.0262(11) 0.0377(13) 0.0217(10) -0.0014(9) 0.0068(8) 0.0012(10)
C10 0.0212(10) 0.0347(13) 0.0228(10) 0.0010(9) -0.0003(8) -0.0040(9)
C11 0.0256(10) 0.0245(11) 0.0272(10) 0.0009(9) 0.0075(8) -0.0047(9)
C12 0.0322(11) 0.0271(12) 0.0188(10) 0.0032(9) 0.0043(8) 0.0029(9)
C13 0.0328(11) 0.0233(11) 0.0249(10) -0.0059(9) 0.0077(8) -0.0004(9)
C14 0.0460(13) 0.0290(12) 0.0174(10) -0.0010(9) 0.0084(9) -0.0010(10)
C15 0.0317(11) 0.0247(12) 0.0237(10) 0.0062(9) 0.0054(8) 0.0054(9)
C16 0.0228(10) 0.0244(11) 0.0262(10) -0.0027(9) 0.0021(8) -0.0075(9)
C17 0.0376(14) 0.0261(13) 0.0641(17) 0.0069(12) -0.0050(12) -0.0098(11)
C18 0.0405(14) 0.0555(17) 0.0314(12) -0.0036(12) -0.0031(10) -0.0234(13)

loop_
_atom_type_symbol
_atom_type_description
_atom_type_scat_dispersion_real
_atom_type_scat_dispersion_imag
_atom_type_scat_source
C C 0.0033 0.0016 'International Tables Vol C Tables 4.2.6.8 and 6.1.1.4'
H H 0.0000 0.0000 'International Tables Vol C Tables 4.2.6.8 and 6.1.1.4'
F F 0.0171 0.0103 'International Tables Vol C Tables 4.2.6.8 and 6.1.1.4'
N N 0.0061 0.0033 'International Tables Vol C Tables 4.2.6.8 and 6.1.1.4'
O O 0.0106 0.0060 'International Tables Vol C Tables 4.2.6.8 and 6.1.1.4'
S S 0.1246 0.1234 'International Tables Vol C Tables 4.2.6.8 and 6.1.1.4'

loop_
_geom_angle_atom_site_label_1
_geom_angle_atom_site_label_2
_geom_angle_atom_site_label_3
_geom_angle
O1 S1 C19 102.46(9)
O2 S1 O1 115.28(11)
O2 S1 O3 115.61(10)
O2 S1 C19 102.79(10)
O3 S1 O1 114.54(10)
O3 S1 C19 103.54(10)
F1 C19 S1 111.69(14)
F1 C19 F2 106.79(16)
F2 C19 S1 111.61(14)
F3 C19 S1 111.99(14)
F3 C19 F1 106.94(17)
F3 C19 F2 107.52(18)
C1 N1 C2 109.72(16)
C1 N1 C15 126.83(16)
C2 N1 C15 123.34(16)
C1 N2 C3 110.09(15)
C1 N2 C12 125.87(16)
C3 N2 C12 124.02(16)
C4 N3 C7 108.46(14)
C4 N3 C16 119.69(16)
C16 N3 C7 116.70(15)
N1 C1 C4 128.53(18)
N2 C1 N1 106.60(16)
N2 C1 C4 124.87(17)
N1 C2 C14 121.51(18)
C3 C2 N1 107.03(16)
C3 C2 C14 131.46(18)
N2 C3 C13 122.86(17)
C2 C3 N2 106.55(17)
C2 C3 C13 130.58(17)
N3 C4 C1 114.68(16)
N3 C4 C5 108.45(16)
C1 C4 C5 117.85(16)
C6 C5 C4 101.85(15)
C6 C5 C10 112.04(16)
C10 C5 C4 110.61(16)
C11 C5 C4 113.65(15)
C11 C5 C6 111.29(16)
C11 C5 C10 107.45(15)
C5 C6 H6A 110.2
C5 C6 H6B 110.2
H6A C6 H6B 108.5
C7 C6 C5 107.37(16)
C7 C6 H6A 110.2
C7 C6 H6B 110.2
N3 C7 C6 101.11(14)
N3 C7 C8 110.40(15)
N3 C7 C9 113.13(17)
C6 C7 C9 111.85(16)
C8 C7 C6 110.63(17)
C8 C7 C9 109.50(16)
C7 C8 H8A 109.5
C7 C8 H8B 109.5
C7 C8 H8C 109.5
H8A C8 H8B 109.5
H8A C8 H8C 109.5
H8B C8 H8C 109.5
C7 C9 H9A 109.5
C7 C9 H9B 109.5
C7 C9 H9C 109.5
H9A C9 H9B 109.5
H9A C9 H9C 109.5
H9B C9 H9C 109.5
C5 C10 H10A 109.5
C5 C10 H10B 109.5
C5 C10 H10C 109.5
H10A C10 H10B 109.5
H10A C10 H10C 109.5
H10B C10 H10C 109.5
C5 C11 H11A 109.5
C5 C11 H11B 109.5
C5 C11 H11C 109.5
H11A C11 H11B 109.5
H11A C11 H11C 109.5
H11B C11 H11C 109.5
N2 C12 H12A 109.5
N2 C12 H12B 109.5
N2 C12 H12C 109.5
H12A C12 H12B 109.5
H12A C12 H12C 109.5
H12B C12 H12C 109.5
C3 C13 H13A 109.5
C3 C13 H13B 109.5
C3 C13 H13C 109.5
H13A C13 H13B 109.5
H13A C13 H13C 109.5
H13B C13 H13C 109.5
C2 C14 H14A 109.5
C2 C14 H14B 109.5
C2 C14 H14C 109.5
H14A C14 H14B 109.5
H14A C14 H14C 109.5
H14B C14 H14C 109.5
N1 C15 H15A 109.5
N1 C15 H15B 109.5
N1 C15 H15C 109.5
H15A C15 H15B 109.5
H15A C15 H15C 109.5
H15B C15 H15C 109.5
N3 C16 H16 105.7
N3 C16 C17 115.56(17)
N3 C16 C18 112.27(17)
C17 C16 H16 105.7
C18 C16 H16 105.7
C18 C16 C17 111.0(2)
C16 C17 H17A 109.5
C16 C17 H17B 109.5
C16 C17 H17C 109.5
H17A C17 H17B 109.5
H17A C17 H17C 109.5
H17B C17 H17C 109.5
C16 C18 H18A 109.5
C16 C18 H18B 109.5
C16 C18 H18C 109.5
H18A C18 H18B 109.5
H18A C18 H18C 109.5
H18B C18 H18C 109.5

loop_
_geom_bond_atom_site_label_1
_geom_bond_atom_site_label_2
_geom_bond_distance
S1 O1 1.4376(15)
S1 O2 1.4274(15)
S1 O3 1.4312(16)
S1 C19 1.820(2)
F1 C19 1.332(2)
F2 C19 1.333(2)
F3 C19 1.331(2)
N1 C1 1.347(2)
N1 C2 1.389(2)
N1 C15 1.461(3)
N2 C1 1.341(2)
N2 C3 1.391(2)
N2 C12 1.470(2)
N3 C4 1.431(2)
N3 C7 1.486(2)
N3 C16 1.477(2)
C1 C4 1.484(3)
C2 C3 1.352(3)
C2 C14 1.491(3)
C3 C13 1.484(3)
C4 C5 1.556(3)
C5 C6 1.538(3)
C5 C10 1.540(2)
C5 C11 1.530(3)
C6 H6A 0.9900
C6 H6B 0.9900
C6 C7 1.532(3)
C7 C8 1.527(3)
C7 C9 1.534(3)
C8 H8A 0.9800
C8 H8B 0.9800
C8 H8C 0.9800
C9 H9A 0.9800
C9 H9B 0.9800
C9 H9C 0.9800
C10 H10A 0.9800
C10 H10B 0.9800
C10 H10C 0.9800
C11 H11A 0.9800
C11 H11B 0.9800
C11 H11C 0.9800
C12 H12A 0.9800
C12 H12B 0.9800
C12 H12C 0.9800
C13 H13A 0.9800
C13 H13B 0.9800
C13 H13C 0.9800
C14 H14A 0.9800
C14 H14B 0.9800
C14 H14C 0.9800
C15 H15A 0.9800
C15 H15B 0.9800
C15 H15C 0.9800
C16 H16 1.0000
C16 C17 1.510(3)
C16 C18 1.505(3)
C17 H17A 0.9800
C17 H17B 0.9800
C17 H17C 0.9800
C18 H18A 0.9800
C18 H18B 0.9800
C18 H18C 0.9800

loop_
_geom_torsion_atom_site_label_1
_geom_torsion_atom_site_label_2
_geom_torsion_atom_site_label_3
_geom_torsion_atom_site_label_4
_geom_torsion
O1 S1 C19 F1 -63.64(16)
O1 S1 C19 F2 55.82(17)
O1 S1 C19 F3 176.43(16)
O2 S1 C19 F1 56.27(16)
O2 S1 C19 F2 175.74(15)
O2 S1 C19 F3 -63.66(18)
O3 S1 C19 F1 176.97(14)
O3 S1 C19 F2 -63.56(16)
O3 S1 C19 F3 57.04(17)
N1 C1 C4 N3 45.0(3)
N1 C1 C4 C5 -84.6(2)
N1 C2 C3 N2 0.3(2)
N1 C2 C3 C13 179.67(19)
N2 C1 C4 N3 -135.34(19)
N2 C1 C4 C5 95.1(2)
N3 C4 C5 C6 3.0(2)
N3 C4 C5 C10 122.24(17)
N3 C4 C5 C11 -116.79(18)
C1 N1 C2 C3 -0.7(2)
C1 N1 C2 C14 179.81(18)
C1 N2 C3 C2 0.2(2)
C1 N2 C3 C13 -179.23(17)
C1 C4 C5 C6 135.39(18)
C1 C4 C5 C10 -105.4(2)
C1 C4 C5 C11 15.6(3)
C2 N1 C1 N2 0.8(2)
C2 N1 C1 C4 -179.45(18)
C3 N2 C1 N1 -0.6(2)
C3 N2 C1 C4 179.64(17)
C4 N3 C7 C6 35.44(19)
C4 N3 C7 C8 152.57(17)
C4 N3 C7 C9 -84.3(2)
C4 N3 C16 C17 26.8(3)
C4 N3 C16 C18 -101.9(2)
C4 C5 C6 C7 18.92(19)
C5 C6 C7 N3 -33.03(18)
C5 C6 C7 C8 -150.01(16)
C5 C6 C7 C9 87.64(19)
C7 N3 C4 C1 -158.81(17)
C7 N3 C4 C5 -24.8(2)
C7 N3 C16 C17 -107.2(2)
C7 N3 C16 C18 124.1(2)
C10 C5 C6 C7 -99.32(18)
C11 C5 C6 C7 140.35(16)
C12 N2 C1 N1 -178.86(17)
C12 N2 C1 C4 1.4(3)
C12 N2 C3 C2 178.46(17)
C12 N2 C3 C13 -0.9(3)
C14 C2 C3 N2 179.7(2)
C14 C2 C3 C13 -0.9(4)
C15 N1 C1 N2 -175.60(17)
C15 N1 C1 C4 4.1(3)
C15 N1 C2 C3 175.85(17)
C15 N1 C2 C14 -3.6(3)
C16 N3 C4 C1 63.8(2)
C16 N3 C4 C5 -162.13(15)
C16 N3 C7 C6 174.24(15)
C16 N3 C7 C8 -68.6(2)
C16 N3 C7 C9 54.5(2)
